data_7706919
loop_
_publ_author_name
'Weller, Ruth'
'M\"uller, Igor'
'Duhayon, Carine'
'Sabo-Etienne, Sylviane'
'Bontemps, S\'ebastien'
'Werncke, C. Gunnar'

_publ_section_title
;
 Quasilinear 3d-metal(i) complexes
 [KM(N(Dipp)SiR<sub>3</sub>)<sub>2</sub>] (M = Cr-Co) - structural
 diversity, solution state behaviour and reactivity.
;
_journal_issue 14
_journal_name_full 'Dalton transactions (Cambridge, England : 2003)'
_journal_page_first 4890
_journal_page_last 4903
_journal_paper_doi 10.1039/d1dt00121c
_journal_volume 50
_journal_year 2021
_chemical_formula_moiety 'C30 H52 Fe N2 Si2, C16 H34 Na O7'
_chemical_formula_sum 'C46 H86 Fe N2 Na O7 Si2'
_chemical_formula_weight 914.18
_space_group_crystal_system triclinic
_space_group_IT_number 2
_space_group_name_Hall '-P 1'
_space_group_name_H-M_alt 'P -1'
_atom_sites_solution_hydrogens geom
_atom_sites_solution_primary dual
_audit_creation_date 2020-06-18
_audit_creation_method
;
Olex2 1.2
(compiled 2018.05.29 svn.r3508 for OlexSys, GUI svn.r5506)
;
_audit_update_record
;
2020-06-22 deposited with the CCDC.	2021-03-03 downloaded from the CCDC.
;
_cell_angle_alpha 71.086(15)
_cell_angle_beta 76.889(16)
_cell_angle_gamma 70.636(15)
_cell_formula_units_Z 2
_cell_length_a 12.392(3)
_cell_length_b 13.002(3)
_cell_length_c 18.053(3)
_cell_measurement_reflns_used 10961
_cell_measurement_temperature 100
_cell_measurement_theta_max 26.944
_cell_measurement_theta_min 1.725
_cell_volume 2572.7(10)
_computing_molecular_graphics 'Olex2 (Dolomanov et al., 2009)'
_computing_publication_material 'Olex2 (Dolomanov et al., 2009)'
_computing_structure_refinement 'XL (Sheldrick, 2008)'
_computing_structure_solution 'XT (Sheldrick, 2015)'
_diffrn_ambient_temperature 100.0
_diffrn_detector 'imaging plate area detector'
_diffrn_detector_area_resol_mean 6.67
_diffrn_detector_type 'STOE Imaging Plate'
_diffrn_measured_fraction_theta_full 0.999
_diffrn_measured_fraction_theta_max 0.980
_diffrn_measurement_device '2-circle diffractometer'
_diffrn_measurement_device_type 'STOE IPDS II'
_diffrn_measurement_method '\w scans'
_diffrn_radiation_collimation '0.5 mm fibre optic'
_diffrn_radiation_monochromator 'planar graphite'
_diffrn_radiation_probe x-ray
_diffrn_radiation_type MoK\a
_diffrn_radiation_wavelength 0.71073
_diffrn_reflns_av_R_equivalents 0.2177
_diffrn_reflns_av_unetI/netI 0.1943
_diffrn_reflns_Laue_measured_fraction_full 0.999
_diffrn_reflns_Laue_measured_fraction_max 0.980
_diffrn_reflns_limit_h_max 14
_diffrn_reflns_limit_h_min -15
_diffrn_reflns_limit_k_max 16
_diffrn_reflns_limit_k_min -16
_diffrn_reflns_limit_l_max 22
_diffrn_reflns_limit_l_min -23
_diffrn_reflns_number 23621
_diffrn_reflns_point_group_measured_fraction_full 0.999
_diffrn_reflns_point_group_measured_fraction_max 0.980
_diffrn_reflns_theta_full 25.242
_diffrn_reflns_theta_max 26.944
_diffrn_reflns_theta_min 1.725
_diffrn_source 'sealed X-ray tube, 12 x 0.4 mm LF focus'
_diffrn_source_target Mo
_diffrn_source_type 'STOE C-Tech Mo LFF X-Ray Tube'
_exptl_absorpt_coefficient_mu 0.395
_exptl_absorpt_correction_T_max 0.7492
_exptl_absorpt_correction_T_min 0.1059
_exptl_absorpt_correction_type numerical
_exptl_absorpt_process_details 'X-Area X-Red32 1.63.4.0 (STOE, 2017)'
_exptl_crystal_colour 'clear light green'
_exptl_crystal_colour_lustre clear
_exptl_crystal_colour_modifier light
_exptl_crystal_colour_primary green
_exptl_crystal_density_diffrn 1.180
_exptl_crystal_description plate
_exptl_crystal_F_000 994
_exptl_crystal_size_max 0.893
_exptl_crystal_size_mid 0.503
_exptl_crystal_size_min 0.2
_refine_diff_density_max 1.028
_refine_diff_density_min -0.856
_refine_diff_density_rms 0.115
_refine_ls_extinction_method none
_refine_ls_goodness_of_fit_ref 0.909
_refine_ls_hydrogen_treatment constr
_refine_ls_matrix_type full
_refine_ls_number_parameters 578
_refine_ls_number_reflns 10961
_refine_ls_number_restraints 54
_refine_ls_restrained_S_all 0.910
_refine_ls_R_factor_all 0.1415
_refine_ls_R_factor_gt 0.0828
_refine_ls_shift/su_max 0.000
_refine_ls_shift/su_mean 0.000
_refine_ls_structure_factor_coef Fsqd
_refine_ls_weighting_details 'w=1/[\s^2^(Fo^2^)+(0.1165P)^2^] where P=(Fo^2^+2Fc^2^)/3'
_refine_ls_weighting_scheme calc
_refine_ls_wR_factor_gt 0.2018
_refine_ls_wR_factor_ref 0.2306
_reflns_Friedel_coverage 0.000
_reflns_number_gt 5693
_reflns_number_total 10961
_reflns_threshold_expression 'I > 2\s(I)'
_cod_data_source_file d1dt00121c2.cif
_cod_data_source_block 7_na_18c6_fe
_cod_depositor_comments 'Adding full bibliography for 7706910--7706927.cif.'
_cod_database_code 7706919
_shelx_shelxl_version_number 2016/6
_shelx_space_group_comment
;
The symmetry employed for this shelxl refinement is uniquely defined
by the following loop, which should always be used as a source of
symmetry information in preference to the above space-group names.
They are only intended as comments.
;
_shelx_estimated_absorpt_t_max 0.925
_shelx_estimated_absorpt_t_min 0.720
_olex2_refinement_description
;
1. Fixed Uiso
 At 1.2 times of:
  All C(H) groups, All C(H,H) groups, All C(H,H,H,H) groups
 At 1.5 times of:
  All C(H,H,H) groups
2. Uiso/Uaniso restraints and constraints
Uanis(O00B) \\sim Ueq, Uanis(O00C) \\sim Ueq, Uanis(O007) \\sim Ueq,
Uanis(O008) \\sim Ueq, Uanis(O00D) \\sim Ueq, Uanis(O006) \\sim Ueq: with sigma
of 0.001 and sigma for terminal atoms of 0.002
Uanis(O00B) \\sim Ueq, Uanis(C01K) \\sim Ueq: with sigma of 0.01 and sigma for
terminal atoms of 0.02
Uanis(C0AA) \\sim Ueq, Uanis(C11) \\sim Ueq: with sigma of 0.001 and sigma for
terminal atoms of 0.002
Uanis(C01K) = Uanis(C01H)
Uanis(O006) = Uanis(O007) = Uanis(O005) = Uanis(O00C) = Uanis(O00B) =
Uanis(O00D) = Uanis(O008)
3. Others
 Fixed Sof: O00B(0.5) O00C(0.5) O00D(0.5) HM(0.5) HN(0.5) H5AA(0.5) HO(0.5)
 H6AA(0.5) HP(0.5) HQ(0.5) HR(0.5) C01K(0.5) H7AA(0.5) HS(0.5) C01N(0.5)
 H8AA(0.5) HT(0.5) C11(0.5) H11A(0.5) H11B(0.5) C0AA(0.5) H0AB(0.5) H0AC(0.5)
 C1A(0.5) H1AB(0.5) H1AC(0.5) C18(0.5) H18A(0.5) H18B(0.5) O8(0.5) O9(0.5)
 C1AA(0.5) H1AD(0.5) H1AE(0.5) C2AA(0.5) H2AB(0.5) H2AC(0.5) C3AA(0.5)
 H3AB(0.5) H3AC(0.5) C3(0.5) H3A(0.5) H3B(0.5) O1(0.5)
4.a Ternary CH refined with riding coordinates:
 C00I(H00I), C00N(H00N), C00O(H00O), C010(H010)
4.b Secondary CH2 refined with riding coordinates:
 C00T(H00Y,H), C00Y(H00Z,HA), C016(H01,HD), C017(H0AA,HE), C019(H1AA,HF),
 C01C(H2AA,HG), C01E(H3AA,HH), C01H(HM,HN), C01H(H5AA,HO), C01I(H6AA,HP),
 C01I(HQ,HR), C01K(H7AA,HS), C01N(H8AA,HT), C11(H11A,H11B), C0AA(H0AB,H0AC),
 C1A(H1AB,H1AC), C18(H18A,H18B), C1AA(H1AD,H1AE), C2AA(H2AB,H2AC), C3AA(H3AB,
 H3AC), C3(H3A,H3B)
4.c Aromatic/amide H refined with riding coordinates:
 C00H(H00H), C00K(H00K), C00L(H00L), C00U(H00U), C00V(H00V), C00X(H00X)
4.d Idealised Me refined as rotating group:
 C00P(H00A,H00B,H00C), C00Q(H00D,H00E,H00F), C00S(H00G,H00J,H00M), C00W(H00P,
 H00Q,H00R), C00Z(H00S,H00T,H00W), C011(H01A,H01B,H01C), C012(H01D,H01E,H01F),
 C013(H01Z,HB,HC), C014(H01G,H01H,H01I), C015(H01J,H01K,H01L), C018(H01M,H01N,
 H01O), C01A(H01P,H01Q,H01R), C01B(H01S,H01T,H01U), C01D(H01V,H01W,H01X),
 C01F(H01Y,HI,HJ), C01G(H4AA,HK,HL)
;
_olex2_submission_special_instructions 'No special instructions were received'

loop_
_space_group_symop_operation_xyz
'x, y, z'
'-x, -y, -z'

loop_
_atom_site_label
_atom_site_type_symbol
_atom_site_fract_x
_atom_site_fract_y
_atom_site_fract_z
_atom_site_U_iso_or_equiv
_atom_site_adp_type
_atom_site_occupancy
_atom_site_site_symmetry_order
_atom_site_calc_flag
_atom_site_refinement_flags_posn
_atom_site_refinement_flags_adp
_atom_site_refinement_flags_occupancy
_atom_site_disorder_assembly
_atom_site_disorder_group
Fe1 Fe 0.22589(5) 0.86528(5) 0.79851(4) 0.02872(19) Uani 1 1 d . . . . .
Si1 Si -0.00270(11) 0.79441(9) 0.86046(7) 0.0309(3) Uani 1 1 d . . . . .
Si2 Si 0.23050(11) 1.05496(9) 0.86192(7) 0.0326(3) Uani 1 1 d . . . . .
Na1 Na 0.70482(16) 0.43147(13) 0.69648(10) 0.0378(4) Uani 1 1 d . . . . .
O005 O 0.8619(3) 0.3446(3) 0.61319(19) 0.0442(4) Uani 1 1 d . . . . .
O006 O 0.8087(3) 0.5772(3) 0.67033(19) 0.0442(4) Uani 1 1 d . U . . .
O007 O 0.8208(3) 0.3942(3) 0.8017(2) 0.0442(4) Uani 1 1 d . U . . .
O008 O 0.5759(3) 0.6196(3) 0.69233(19) 0.0442(4) Uani 1 1 d . U . . .
N1 N 0.1293(3) 0.7757(3) 0.80428(19) 0.0267(7) Uani 1 1 d . . . . .
N2 N 0.3038(3) 0.9658(3) 0.8043(2) 0.0278(8) Uani 1 1 d . . . . .
O00B O 0.6314(10) 0.2837(9) 0.6740(6) 0.0442(4) Uani 0.5 1 d . U P A 1
O00C O 0.6450(11) 0.2987(10) 0.8179(7) 0.0442(4) Uani 0.5 1 d . U P A 1
O00D O 0.5544(10) 0.5123(8) 0.5828(5) 0.0442(4) Uani 0.5 1 d . U P A 1
C00E C 0.5144(4) 0.9145(3) 0.8019(3) 0.0337(10) Uani 1 1 d . . . . .
C2 C 0.4146(4) 0.9677(3) 0.7622(2) 0.0277(9) Uani 1 1 d . . . . .
C00G C 0.4287(4) 1.0241(3) 0.6808(3) 0.0319(10) Uani 1 1 d . . . . .
C00H C 0.5379(4) 1.0263(3) 0.6421(3) 0.0350(10) Uani 1 1 d . . . . .
H00H H 0.546757 1.063203 0.587158 0.042 Uiso 1 1 calc R . . . .
C00I C 0.3260(4) 1.0835(3) 0.6360(3) 0.0353(10) Uani 1 1 d . . . . .
H00I H 0.257327 1.061634 0.670695 0.042 Uiso 1 1 calc R . . . .
C00J C 0.1526(4) 0.7032(3) 0.6901(3) 0.0315(9) Uani 1 1 d . . . . .
C00K C 0.6347(4) 0.9767(3) 0.6803(3) 0.0377(11) Uani 1 1 d . . . . .
H00K H 0.708811 0.980681 0.652576 0.045 Uiso 1 1 calc R . . . .
C00L C 0.6215(4) 0.9213(4) 0.7598(3) 0.0366(10) Uani 1 1 d . . . . .
H00L H 0.687829 0.886757 0.786425 0.044 Uiso 1 1 calc R . . . .
C1 C 0.1672(4) 0.6849(3) 0.7688(2) 0.0277(9) Uani 1 1 d . . . . .
C00N C 0.2469(4) 0.5479(3) 0.8950(3) 0.0394(11) Uani 1 1 d . . . . .
H00N H 0.217686 0.620620 0.910422 0.047 Uiso 1 1 calc R . . . .
C00O C 0.1111(4) 0.8220(3) 0.6365(3) 0.0361(11) Uani 1 1 d . . . . .
H00O H 0.112912 0.876613 0.664222 0.043 Uiso 1 1 calc R . . . .
C00P C 0.1948(5) 0.4624(4) 0.9580(3) 0.0494(13) Uani 1 1 d . . . . .
H00A H 0.111323 0.484785 0.957107 0.074 Uiso 1 1 calc GR . . . .
H00B H 0.209890 0.458926 1.009892 0.074 Uiso 1 1 calc GR . . . .
H00C H 0.229389 0.387710 0.948061 0.074 Uiso 1 1 calc GR . . . .
C00Q C -0.0135(4) 0.8484(4) 0.6225(3) 0.0473(12) Uani 1 1 d . . . . .
H00D H -0.018273 0.796050 0.595482 0.071 Uiso 1 1 calc GR . . . .
H00E H -0.038538 0.926398 0.589681 0.071 Uiso 1 1 calc GR . . . .
H00F H -0.063526 0.839767 0.673319 0.071 Uiso 1 1 calc GR . . . .
C00R C 0.2155(4) 0.5720(3) 0.8135(3) 0.0341(10) Uani 1 1 d . . . . .
C00S C -0.0811(4) 0.7008(3) 0.8491(3) 0.0347(10) Uani 1 1 d . . . . .
H00G H -0.094206 0.721782 0.793919 0.052 Uiso 1 1 calc GR . . . .
H00J H -0.155383 0.710027 0.883247 0.052 Uiso 1 1 calc GR . . . .
H00M H -0.034609 0.621725 0.864076 0.052 Uiso 1 1 calc GR . . . .
C00T C 0.9097(5) 0.3906(4) 0.5358(3) 0.0504(13) Uani 1 1 d . . . . .
H00Y H 0.923995 0.337715 0.503428 0.060 Uiso 1 1 calc R . . . .
H H 0.984260 0.402390 0.536762 0.060 Uiso 1 1 calc R . . . .
C00U C 0.2149(4) 0.5009(4) 0.7062(3) 0.0413(11) Uani 1 1 d . . . . .
H00U H 0.226343 0.438738 0.685838 0.050 Uiso 1 1 calc R . . . .
C00V C 0.1764(4) 0.6109(3) 0.6599(3) 0.0385(11) Uani 1 1 d . . . . .
H00V H 0.166054 0.623450 0.606822 0.046 Uiso 1 1 calc R . . . .
C00W C 0.0024(4) 0.7571(4) 0.9688(3) 0.0424(11) Uani 1 1 d . . . . .
H00P H 0.043202 0.676659 0.987460 0.064 Uiso 1 1 calc GR . . . .
H00Q H -0.076409 0.771798 0.996731 0.064 Uiso 1 1 calc GR . . . .
H00R H 0.043097 0.803084 0.978980 0.064 Uiso 1 1 calc GR . . . .
C00X C 0.2364(4) 0.4821(3) 0.7815(3) 0.0376(11) Uani 1 1 d . . . . .
H00X H 0.265993 0.406793 0.812178 0.045 Uiso 1 1 calc R . . . .
C00Y C 0.6253(5) 0.7098(4) 0.6592(3) 0.0505(13) Uani 1 1 d . . . . .
H00Z H 0.572497 0.779110 0.672854 0.061 Uiso 1 1 calc R . . . .
HA H 0.640067 0.725322 0.600967 0.061 Uiso 1 1 calc R . . . .
C00Z C 0.1872(5) 0.8425(4) 0.5586(3) 0.0481(13) Uani 1 1 d . . . . .
H00S H 0.266598 0.827459 0.567841 0.072 Uiso 1 1 calc GR . . . .
H00T H 0.159426 0.921402 0.528005 0.072 Uiso 1 1 calc GR . . . .
H00W H 0.185160 0.791956 0.529050 0.072 Uiso 1 1 calc GR . . . .
C010 C 0.5052(4) 0.8466(4) 0.8875(3) 0.0440(12) Uani 1 1 d . . . . .
H010 H 0.422339 0.869210 0.910633 0.053 Uiso 1 1 calc R . . . .
C011 C 0.0977(5) 1.1598(4) 0.8227(3) 0.0527(14) Uani 1 1 d . . . . .
H01A H 0.119492 1.213240 0.773521 0.079 Uiso 1 1 calc GR . . . .
H01B H 0.053474 1.201292 0.861709 0.079 Uiso 1 1 calc GR . . . .
H01C H 0.050273 1.120063 0.812438 0.079 Uiso 1 1 calc GR . . . .
C012 C 0.3001(5) 1.2119(4) 0.6161(3) 0.0540(14) Uani 1 1 d . . . . .
H01D H 0.289544 1.234334 0.664713 0.081 Uiso 1 1 calc GR . . . .
H01E H 0.229527 1.248021 0.591044 0.081 Uiso 1 1 calc GR . . . .
H01F H 0.364675 1.235722 0.579835 0.081 Uiso 1 1 calc GR . . . .
C013 C 0.8274(5) 0.5013(4) 0.5007(3) 0.0485(13) Uani 1 1 d . . . . .
H01Z H 0.858516 0.532142 0.445883 0.073 Uiso 1 1 calc GR . . . .
HB H 0.816995 0.554699 0.531288 0.073 Uiso 1 1 calc GR . . . .
HC H 0.752811 0.489586 0.501871 0.073 Uiso 1 1 calc GR . . . .
C014 C 0.3196(4) 1.1425(4) 0.8678(3) 0.0455(12) Uani 1 1 d . . . . .
H01G H 0.392176 1.092651 0.887165 0.068 Uiso 1 1 calc GR . . . .
H01H H 0.277069 1.188924 0.904086 0.068 Uiso 1 1 calc GR . . . .
H01I H 0.336322 1.191854 0.815176 0.068 Uiso 1 1 calc GR . . . .
C015 C -0.0967(4) 0.9437(4) 0.8317(3) 0.0416(11) Uani 1 1 d . . . . .
H01J H -0.057674 0.995519 0.835922 0.062 Uiso 1 1 calc GR . . . .
H01K H -0.170063 0.950917 0.867012 0.062 Uiso 1 1 calc GR . . . .
H01L H -0.111627 0.962708 0.777110 0.062 Uiso 1 1 calc GR . . . .
C016 C 0.9353(5) 0.2436(4) 0.6563(3) 0.0493(13) Uani 1 1 d . . . . .
H01 H 0.897827 0.224591 0.711682 0.059 Uiso 1 1 calc R . . . .
HD H 1.008165 0.258762 0.656977 0.059 Uiso 1 1 calc R . . . .
C017 C 0.9095(5) 0.5259(4) 0.7087(3) 0.0511(13) Uani 1 1 d . . . . .
H0AA H 0.947734 0.584519 0.702761 0.061 Uiso 1 1 calc R . . . .
HE H 0.963893 0.468971 0.682348 0.061 Uiso 1 1 calc R . . . .
C018 C 0.3426(5) 1.0495(4) 0.5604(3) 0.0585(16) Uani 1 1 d . . . . .
H01M H 0.406873 1.073987 0.524222 0.088 Uiso 1 1 calc GR . . . .
H01N H 0.271902 1.085461 0.535480 0.088 Uiso 1 1 calc GR . . . .
H01O H 0.359781 0.966976 0.572825 0.088 Uiso 1 1 calc GR . . . .
C019 C 0.7358(5) 0.6768(4) 0.6919(3) 0.0505(13) Uani 1 1 d . . . . .
H1AA H 0.773414 0.738763 0.670094 0.061 Uiso 1 1 calc R . . . .
HF H 0.720997 0.661748 0.750151 0.061 Uiso 1 1 calc R . . . .
C01A C 0.5755(5) 0.8667(4) 0.9375(3) 0.0534(14) Uani 1 1 d . . . . .
H01P H 0.657566 0.844956 0.916580 0.080 Uiso 1 1 calc GR . . . .
H01Q H 0.563546 0.820966 0.992180 0.080 Uiso 1 1 calc GR . . . .
H01R H 0.550939 0.947019 0.936142 0.080 Uiso 1 1 calc GR . . . .
C01B C 0.1826(6) 0.9766(4) 0.9638(3) 0.0590(15) Uani 1 1 d . . . . .
H01S H 0.148363 0.920107 0.961241 0.089 Uiso 1 1 calc GR . . . .
H01T H 0.125177 1.029904 0.990899 0.089 Uiso 1 1 calc GR . . . .
H01U H 0.249180 0.938518 0.993056 0.089 Uiso 1 1 calc GR . . . .
C01C C 0.8843(5) 0.4696(4) 0.7947(3) 0.0547(15) Uani 1 1 d . . . . .
H2AA H 0.957172 0.427890 0.817570 0.066 Uiso 1 1 calc R . . . .
HG H 0.839056 0.526981 0.823382 0.066 Uiso 1 1 calc R . . . .
C01D C 0.3786(5) 0.5090(4) 0.8921(3) 0.0522(13) Uani 1 1 d . . . . .
H01V H 0.398505 0.494119 0.944832 0.078 Uiso 1 1 calc GR . . . .
H01W H 0.411364 0.568457 0.854939 0.078 Uiso 1 1 calc GR . . . .
H01X H 0.410051 0.439651 0.874621 0.078 Uiso 1 1 calc GR . . . .
C01E C 0.4694(5) 0.6366(5) 0.6655(4) 0.073(2) Uani 1 1 d . . . . .
H3AA H 0.424726 0.589316 0.706704 0.087 Uiso 1 1 calc R . . . .
HH H 0.423986 0.716803 0.659543 0.087 Uiso 1 1 calc R . . . .
C01F C 0.5382(6) 0.7202(4) 0.8939(4) 0.0691(18) Uani 1 1 d . . . . .
H01Y H 0.498239 0.707989 0.857822 0.104 Uiso 1 1 calc GR . . . .
HI H 0.515627 0.679085 0.948255 0.104 Uiso 1 1 calc GR . . . .
HJ H 0.621771 0.692438 0.879842 0.104 Uiso 1 1 calc GR . . . .
C01G C 0.9637(7) 0.1441(4) 0.6259(4) 0.075(2) Uani 1 1 d . . . . .
H4AA H 1.011609 0.156877 0.574400 0.112 Uiso 1 1 calc GR . . . .
HK H 0.892295 0.132129 0.620152 0.112 Uiso 1 1 calc GR . . . .
HL H 1.005967 0.077021 0.662978 0.112 Uiso 1 1 calc GR . . . .
C01H C 0.5008(5) 0.4174(5) 0.6062(5) 0.0768(19) Uani 1 1 d . . . . .
HM H 0.478215 0.440477 0.552723 0.092 Uiso 0.5 1 calc R . P A 2
HN H 0.430688 0.418056 0.645701 0.092 Uiso 0.5 1 calc R . P A 2
H5AA H 0.453783 0.426760 0.565615 0.092 Uiso 0.5 1 calc R . P A 1
HO H 0.449525 0.417468 0.657031 0.092 Uiso 0.5 1 calc R . P A 1
C01I C 0.4811(5) 0.6116(5) 0.5958(5) 0.081(2) Uani 1 1 d . . . . .
H6AA H 0.504580 0.673863 0.553335 0.097 Uiso 0.5 1 calc R . P A 1
HP H 0.403293 0.614955 0.588135 0.097 Uiso 0.5 1 calc R . P A 1
HQ H 0.519516 0.661894 0.551979 0.097 Uiso 0.5 1 calc R . P A 2
HR H 0.405219 0.618547 0.582676 0.097 Uiso 0.5 1 calc R . P A 2
C01K C 0.587(5) 0.302(4) 0.622(4) 0.0768(19) Uani 0.5 1 d . U P A 2
H7AA H 0.647320 0.299761 0.575384 0.092 Uiso 0.5 1 calc R . P A 2
HS H 0.547438 0.244822 0.627380 0.092 Uiso 0.5 1 calc R . P A 2
C01N C 0.7109(9) 0.2677(8) 0.8827(6) 0.047(3) Uani 0.5 1 d . . P A 1
H8AA H 0.778000 0.201252 0.878832 0.056 Uiso 0.5 1 calc R . P A 1
HT H 0.661996 0.247420 0.933731 0.056 Uiso 0.5 1 calc R . P A 1
C11 C 0.6769(15) 0.3516(13) 0.8904(9) 0.079(4) Uani 0.5 1 d . U P A 2
H11A H 0.641300 0.432719 0.888012 0.095 Uiso 0.5 1 calc R . P A 2
H11B H 0.652357 0.307002 0.943894 0.095 Uiso 0.5 1 calc R . P A 2
C0AA C 0.7924(17) 0.3304(16) 0.8801(12) 0.088(7) Uani 0.5 1 d . U P A 2
H0AB H 0.830575 0.248571 0.886547 0.105 Uiso 0.5 1 calc R . P A 2
H0AC H 0.816842 0.354739 0.918750 0.105 Uiso 0.5 1 calc R . P A 2
C1A C 0.7529(12) 0.3701(11) 0.8786(7) 0.043(3) Uani 0.5 1 d . . P A 1
H1AB H 0.686397 0.436428 0.884095 0.051 Uiso 0.5 1 calc R . P A 1
H1AC H 0.800490 0.350442 0.921093 0.051 Uiso 0.5 1 calc R . P A 1
C18 C 0.595(4) 0.307(4) 0.615(4) 0.077(7) Uani 0.5 1 d . . P A 1
H18A H 0.564028 0.246450 0.613909 0.092 Uiso 0.5 1 calc R . P A 1
H18B H 0.657716 0.314664 0.569713 0.092 Uiso 0.5 1 calc R . P A 1
O8 O 0.6343(8) 0.3257(7) 0.8342(6) 0.048(2) Uani 0.5 1 d . . P A 2
O9 O 0.6510(7) 0.2652(6) 0.7005(4) 0.037(2) Uani 0.5 1 d . . P A 2
C1AA C 0.5533(16) 0.2416(18) 0.7443(14) 0.049(5) Uani 0.5 1 d . . P A 1
H1AD H 0.480687 0.301889 0.750401 0.059 Uiso 0.5 1 calc R . P A 1
H1AE H 0.534373 0.176110 0.739295 0.059 Uiso 0.5 1 calc R . P A 1
C2AA C 0.6152(14) 0.2081(11) 0.8116(9) 0.044(4) Uani 0.5 1 d . . P A 1
H2AB H 0.566077 0.179808 0.860532 0.053 Uiso 0.5 1 calc R . P A 1
H2AC H 0.685899 0.145746 0.805527 0.053 Uiso 0.5 1 calc R . P A 1
C3AA C 0.6425(18) 0.2121(17) 0.8423(9) 0.067(6) Uani 0.5 1 d . . P A 2
H3AB H 0.598705 0.179508 0.892684 0.080 Uiso 0.5 1 calc R . P A 2
H3AC H 0.723896 0.165388 0.839915 0.080 Uiso 0.5 1 calc R . P A 2
C3 C 0.589(2) 0.220(2) 0.7716(14) 0.066(9) Uani 0.5 1 d . . P A 2
H3A H 0.587411 0.144104 0.773217 0.079 Uiso 0.5 1 calc R . P A 2
H3B H 0.508397 0.269116 0.774932 0.079 Uiso 0.5 1 calc R . P A 2
O1 O 0.5576(8) 0.4868(6) 0.6125(5) 0.051(3) Uani 0.5 1 d . . P A 2

loop_
_atom_site_aniso_label
_atom_site_aniso_U_11
_atom_site_aniso_U_22
_atom_site_aniso_U_33
_atom_site_aniso_U_23
_atom_site_aniso_U_13
_atom_site_aniso_U_12
Fe1 0.0281(4) 0.0249(3) 0.0335(4) -0.0098(2) -0.0005(3) -0.0085(2)
Si1 0.0283(7) 0.0287(6) 0.0367(7) -0.0125(5) 0.0017(5) -0.0096(5)
Si2 0.0336(7) 0.0296(6) 0.0369(7) -0.0132(5) -0.0001(6) -0.0105(5)
Na1 0.0363(11) 0.0311(8) 0.0453(11) -0.0117(8) -0.0021(8) -0.0095(7)
O005 0.0446(5) 0.0428(5) 0.0458(5) -0.0126(4) -0.0059(4) -0.0126(4)
O006 0.0446(5) 0.0428(5) 0.0458(5) -0.0126(4) -0.0059(4) -0.0126(4)
O007 0.0446(5) 0.0428(5) 0.0458(5) -0.0126(4) -0.0059(4) -0.0126(4)
O008 0.0446(5) 0.0428(5) 0.0458(5) -0.0126(4) -0.0059(4) -0.0126(4)
N1 0.0222(19) 0.0238(16) 0.0320(19) -0.0078(14) 0.0031(15) -0.0080(13)
N2 0.0200(19) 0.0263(16) 0.036(2) -0.0085(15) 0.0019(15) -0.0093(14)
O00B 0.0446(5) 0.0428(5) 0.0458(5) -0.0126(4) -0.0059(4) -0.0126(4)
O00C 0.0446(5) 0.0428(5) 0.0458(5) -0.0126(4) -0.0059(4) -0.0126(4)
O00D 0.0446(5) 0.0428(5) 0.0458(5) -0.0126(4) -0.0059(4) -0.0126(4)
C00E 0.031(3) 0.031(2) 0.040(3) -0.0119(19) 0.000(2) -0.0089(18)
C2 0.026(2) 0.0229(19) 0.035(2) -0.0117(17) 0.0042(18) -0.0099(16)
C00G 0.030(3) 0.0222(19) 0.041(3) -0.0085(18) 0.002(2) -0.0092(17)
C00H 0.041(3) 0.027(2) 0.036(2) -0.0065(18) 0.003(2) -0.0166(19)
C00I 0.035(3) 0.032(2) 0.038(3) -0.0046(19) -0.006(2) -0.0122(19)
C00J 0.028(2) 0.032(2) 0.037(2) -0.0100(18) -0.0005(19) -0.0138(18)
C00K 0.031(3) 0.034(2) 0.048(3) -0.012(2) 0.003(2) -0.0143(19)
C00L 0.026(2) 0.039(2) 0.045(3) -0.014(2) 0.000(2) -0.0097(19)
C1 0.024(2) 0.0245(19) 0.036(2) -0.0129(17) 0.0019(18) -0.0076(16)
C00N 0.044(3) 0.028(2) 0.041(3) -0.0038(19) -0.002(2) -0.012(2)
C00O 0.040(3) 0.029(2) 0.038(3) -0.0111(19) -0.007(2) -0.0048(19)
C00P 0.057(4) 0.042(3) 0.038(3) -0.005(2) 0.005(2) -0.013(2)
C00Q 0.043(3) 0.044(3) 0.042(3) -0.008(2) 0.001(2) -0.003(2)
C00R 0.036(3) 0.027(2) 0.037(2) -0.0083(18) 0.000(2) -0.0089(18)
C00S 0.032(3) 0.034(2) 0.038(2) -0.0123(19) 0.001(2) -0.0106(19)
C00T 0.054(4) 0.045(3) 0.045(3) -0.008(2) -0.009(3) -0.007(2)
C00U 0.044(3) 0.031(2) 0.053(3) -0.021(2) 0.005(2) -0.015(2)
C00V 0.043(3) 0.035(2) 0.040(3) -0.018(2) -0.002(2) -0.009(2)
C00W 0.037(3) 0.050(3) 0.042(3) -0.020(2) 0.006(2) -0.015(2)
C00X 0.043(3) 0.023(2) 0.042(3) -0.0072(19) 0.001(2) -0.0096(19)
C00Y 0.061(4) 0.032(2) 0.053(3) -0.008(2) -0.007(3) -0.010(2)
C00Z 0.043(3) 0.045(3) 0.049(3) 0.000(2) -0.011(2) -0.012(2)
C010 0.034(3) 0.048(3) 0.043(3) -0.005(2) -0.008(2) -0.008(2)
C011 0.043(3) 0.052(3) 0.065(4) -0.033(3) -0.007(3) 0.001(2)
C012 0.052(4) 0.035(2) 0.067(4) -0.005(2) -0.014(3) -0.006(2)
C013 0.058(4) 0.037(2) 0.043(3) -0.008(2) -0.003(3) -0.009(2)
C014 0.039(3) 0.040(3) 0.064(3) -0.027(2) 0.003(2) -0.013(2)
C015 0.029(3) 0.042(2) 0.054(3) -0.021(2) 0.004(2) -0.009(2)
C016 0.049(3) 0.039(2) 0.045(3) -0.009(2) -0.010(2) 0.006(2)
C017 0.046(3) 0.046(3) 0.070(4) -0.027(3) -0.001(3) -0.019(2)
C018 0.060(4) 0.061(3) 0.063(4) -0.028(3) -0.026(3) -0.006(3)
C019 0.050(3) 0.038(3) 0.069(4) -0.022(2) -0.004(3) -0.015(2)
C01A 0.047(3) 0.062(3) 0.047(3) -0.021(3) -0.007(3) -0.004(3)
C01B 0.078(4) 0.044(3) 0.049(3) -0.021(2) 0.022(3) -0.021(3)
C01C 0.053(4) 0.049(3) 0.073(4) -0.027(3) -0.016(3) -0.014(3)
C01D 0.045(3) 0.059(3) 0.050(3) -0.003(3) -0.013(3) -0.018(3)
C01E 0.047(4) 0.071(4) 0.115(6) -0.056(4) -0.027(4) 0.005(3)
C01F 0.105(6) 0.050(3) 0.054(4) 0.002(3) -0.024(4) -0.030(3)
C01G 0.115(6) 0.036(3) 0.055(4) -0.008(2) -0.018(4) 0.004(3)
C01H 0.042(3) 0.087(4) 0.128(5) -0.071(4) 0.004(3) -0.021(3)
C01I 0.044(4) 0.077(4) 0.144(7) -0.076(4) -0.026(4) 0.008(3)
C01K 0.042(3) 0.087(4) 0.128(5) -0.071(4) 0.004(3) -0.021(3)
C01N 0.050(7) 0.031(5) 0.041(6) -0.001(4) 0.001(5) 0.000(4)
C11 0.079(4) 0.079(4) 0.079(4) -0.0214(14) -0.0104(11) -0.0222(15)
C0AA 0.088(7) 0.088(7) 0.088(7) -0.024(2) -0.0119(14) -0.025(2)
C1A 0.039(7) 0.057(7) 0.033(6) -0.020(5) 0.001(5) -0.012(6)
C18 0.063(14) 0.059(9) 0.14(2) -0.071(12) 0.025(11) -0.034(7)
O8 0.046(5) 0.057(6) 0.046(6) -0.012(4) 0.000(4) -0.026(4)
O9 0.042(5) 0.035(4) 0.034(5) -0.012(3) 0.010(3) -0.017(3)
C1AA 0.034(8) 0.039(7) 0.078(18) -0.035(10) 0.018(8) -0.015(5)
C2AA 0.061(10) 0.030(5) 0.020(10) 0.004(8) 0.005(9) -0.003(6)
C3AA 0.081(13) 0.055(8) 0.024(9) 0.008(8) 0.010(8) 0.004(8)
C3 0.10(2) 0.064(16) 0.050(17) -0.025(14) 0.025(14) -0.064(16)
O1 0.046(4) 0.038(5) 0.083(7) -0.037(4) -0.042(5) 0.012(4)

loop_
_atom_type_symbol
_atom_type_description
_atom_type_scat_dispersion_real
_atom_type_scat_dispersion_imag
_atom_type_scat_source
C C 0.0033 0.0016 'International Tables Vol C Tables 4.2.6.8 and 6.1.1.4'
H H 0.0000 0.0000 'International Tables Vol C Tables 4.2.6.8 and 6.1.1.4'
Fe Fe 0.3463 0.8444 'International Tables Vol C Tables 4.2.6.8 and 6.1.1.4'
N N 0.0061 0.0033 'International Tables Vol C Tables 4.2.6.8 and 6.1.1.4'
Na Na 0.0362 0.0249 'International Tables Vol C Tables 4.2.6.8 and 6.1.1.4'
O O 0.0106 0.0060 'International Tables Vol C Tables 4.2.6.8 and 6.1.1.4'
Si Si 0.0817 0.0704 'International Tables Vol C Tables 4.2.6.8 and 6.1.1.4'

loop_
_geom_angle_atom_site_label_1
_geom_angle_atom_site_label_2
_geom_angle_atom_site_label_3
_geom_angle
_geom_angle_site_symmetry_1
_geom_angle_site_symmetry_3
_geom_angle_publ_flag
N1 Fe1 N2 170.82(14) . . ?
N1 Si1 C00S 110.20(18) . . ?
N1 Si1 C00W 114.4(2) . . ?
N1 Si1 C015 112.6(2) . . ?
C00S Si1 C015 107.1(2) . . ?
C00W Si1 C00S 105.2(2) . . ?
C00W Si1 C015 106.9(2) . . ?
N2 Si2 C011 113.10(19) . . ?
N2 Si2 C014 111.6(2) . . ?
N2 Si2 C01B 111.81(19) . . ?
C011 Si2 C014 104.8(2) . . ?
C01B Si2 C011 106.2(3) . . ?
C01B Si2 C014 108.9(3) . . ?
O005 Na1 O006 85.98(13) . . ?
O005 Na1 O007 94.64(12) . . ?
O005 Na1 O008 137.33(14) . . ?
O005 Na1 O00B 77.3(3) . . ?
O005 Na1 O00C 114.0(3) . . ?
O005 Na1 O00D 93.3(2) . . ?
O005 Na1 O8 123.1(2) . . ?
O005 Na1 O9 78.3(2) . . ?
O005 Na1 O1 97.8(2) . . ?
O006 Na1 O00B 160.0(3) . . ?
O006 Na1 O00D 106.5(2) . . ?
O006 Na1 O8 123.40(19) . . ?
O007 Na1 O006 67.35(11) . . ?
O007 Na1 O00B 124.4(2) . . ?
O007 Na1 O00D 169.5(2) . . ?
O007 Na1 O8 63.3(2) . . ?
O008 Na1 O006 66.83(12) . . ?
O008 Na1 O007 103.49(12) . . ?
O008 Na1 O00B 119.5(3) . . ?
O008 Na1 O00C 108.6(3) . . ?
O008 Na1 O00D 66.0(2) . . ?
O008 Na1 O8 99.5(2) . . ?
O008 Na1 O9 126.6(2) . . ?
O00B Na1 O00D 64.1(3) . . ?
O00C Na1 O006 132.6(3) . . ?
O00C Na1 O007 68.4(3) . . ?
O00C Na1 O00B 65.7(3) . . ?
O00C Na1 O00D 114.2(4) . . ?
O9 Na1 O006 164.2(2) . . ?
O9 Na1 O007 112.49(19) . . ?
O9 Na1 O8 66.2(2) . . ?
O1 Na1 O006 113.4(2) . . ?
O1 Na1 O007 167.6(2) . . ?
O1 Na1 O008 67.0(2) . . ?
O1 Na1 O8 109.2(3) . . ?
O1 Na1 O9 70.3(3) . . ?
C00T O005 Na1 129.9(3) . . ?
C00T O005 C016 115.1(4) . . ?
C016 O005 Na1 112.3(3) . . ?
C017 O006 Na1 108.3(3) . . ?
C017 O006 C019 113.5(3) . . ?
C019 O006 Na1 112.2(3) . . ?
C01C O007 Na1 118.9(3) . . ?
C01C O007 C0AA 115.2(9) . . ?
C01C O007 C1A 112.3(5) . . ?
C0AA O007 Na1 121.3(9) . . ?
C1A O007 Na1 110.4(5) . . ?
C00Y O008 Na1 116.4(3) . . ?
C00Y O008 C01E 114.8(4) . . ?
C01E O008 Na1 112.1(3) . . ?
Si1 N1 Fe1 120.23(17) . . ?
C1 N1 Fe1 121.9(3) . . ?
C1 N1 Si1 117.6(3) . . ?
Si2 N2 Fe1 115.75(19) . . ?
C2 N2 Fe1 122.1(2) . . ?
C2 N2 Si2 122.2(3) . . ?
C18 O00B Na1 117(2) . . ?
C18 O00B C1AA 113(3) . . ?
C1AA O00B Na1 110.3(10) . . ?
C01N O00C Na1 116.0(8) . . ?
C2AA O00C Na1 118.5(9) . . ?
C2AA O00C C01N 112.8(12) . . ?
C01H O00D Na1 99.7(5) . . ?
C01I O00D Na1 105.1(6) . . ?
C01I O00D C01H 114.4(9) . . ?
C2 C00E C010 120.8(4) . . ?
C00L C00E C2 119.1(4) . . ?
C00L C00E C010 120.0(4) . . ?
N2 C2 C00E 120.3(4) . . ?
N2 C2 C00G 121.0(4) . . ?
C00G C2 C00E 118.7(4) . . ?
C2 C00G C00I 121.0(4) . . ?
C00H C00G C2 119.3(4) . . ?
C00H C00G C00I 119.6(4) . . ?
C00G C00H C00K 122.3(4) . . ?
C00G C00I C012 111.3(4) . . ?
C00G C00I C018 112.3(4) . . ?
C018 C00I C012 109.1(4) . . ?
C1 C00J C00O 121.6(3) . . ?
C00V C00J C1 119.6(4) . . ?
C00V C00J C00O 118.8(4) . . ?
C00L C00K C00H 118.5(4) . . ?
C00K C00L C00E 122.0(4) . . ?
N1 C1 C00R 120.6(3) . . ?
C00J C1 N1 120.8(3) . . ?
C00J C1 C00R 118.5(3) . . ?
C00P C00N C00R 114.2(4) . . ?
C00P C00N C01D 109.8(4) . . ?
C00R C00N C01D 109.7(4) . . ?
C00J C00O C00Q 111.5(4) . . ?
C00Z C00O C00J 113.0(4) . . ?
C00Z C00O C00Q 109.8(4) . . ?
C1 C00R C00N 121.2(3) . . ?
C00X C00R C1 119.8(4) . . ?
C00X C00R C00N 119.1(4) . . ?
O005 C00T C013 109.0(4) . . ?
C00X C00U C00V 119.9(4) . . ?
C00U C00V C00J 121.0(4) . . ?
C00U C00X C00R 120.8(4) . . ?
O008 C00Y C019 107.6(4) . . ?
C00E C010 C01A 114.6(4) . . ?
C00E C010 C01F 110.5(4) . . ?
C01A C010 C01F 109.4(4) . . ?
O005 C016 C01G 115.5(4) . . ?
O006 C017 C01C 112.9(5) . . ?
O006 C019 C00Y 107.8(4) . . ?
O007 C01C C017 107.8(4) . . ?
C01I C01E O008 114.8(5) . . ?
O00D C01H C18 108.8(17) . . ?
O1 C01H C01K 104.0(18) . . ?
C01E C01I O00D 121.4(7) . . ?
C01E C01I O1 103.0(6) . . ?
C01H C01K O9 116(3) . . ?
O00C C01N C1A 108.9(9) . . ?
C0AA C11 O8 114.2(14) . . ?
C11 C0AA O007 105.2(15) . . ?
O007 C1A C01N 105.4(8) . . ?
O00B C18 C01H 109(3) . . ?
C11 O8 Na1 109.1(9) . . ?
C3AA O8 Na1 114.2(8) . . ?
C3AA O8 C11 119.2(12) . . ?
C01K O9 Na1 105.4(17) . . ?
C3 O9 Na1 114.7(9) . . ?
C3 O9 C01K 115(2) . . ?
C2AA C1AA O00B 106.1(16) . . ?
O00C C2AA C1AA 111.0(15) . . ?
O8 C3AA C3 102.9(14) . . ?
O9 C3 C3AA 111.4(17) . . ?
C01H O1 Na1 125.2(5) . . ?
C01H O1 C01I 111.0(6) . . ?
C01I O1 Na1 117.4(4) . . ?

loop_
_geom_bond_atom_site_label_1
_geom_bond_atom_site_label_2
_geom_bond_distance
_geom_bond_site_symmetry_2
_geom_bond_publ_flag
Fe1 N1 1.895(3) . ?
Fe1 N2 1.903(3) . ?
Si1 N1 1.704(4) . ?
Si1 C00S 1.871(4) . ?
Si1 C00W 1.866(5) . ?
Si1 C015 1.875(4) . ?
Si2 N2 1.705(3) . ?
Si2 C011 1.867(5) . ?
Si2 C014 1.868(5) . ?
Si2 C01B 1.862(5) . ?
Na1 O005 2.375(4) . ?
Na1 O006 2.496(4) . ?
Na1 O007 2.467(4) . ?
Na1 O008 2.426(3) . ?
Na1 O00B 2.552(11) . ?
Na1 O00C 2.447(14) . ?
Na1 O00D 2.798(10) . ?
Na1 O8 2.536(11) . ?
Na1 O9 2.440(8) . ?
Na1 O1 2.413(6) . ?
O005 C00T 1.406(6) . ?
O005 C016 1.423(5) . ?
O006 C017 1.423(6) . ?
O006 C019 1.427(5) . ?
O007 C01C 1.408(6) . ?
O007 C0AA 1.42(2) . ?
O007 C1A 1.447(12) . ?
O008 C00Y 1.402(6) . ?
O008 C01E 1.432(6) . ?
N1 C1 1.418(5) . ?
N2 C2 1.414(5) . ?
O00B C18 1.17(6) . ?
O00B C1AA 1.48(3) . ?
O00C C01N 1.451(15) . ?
O00C C2AA 1.39(2) . ?
O00D C01H 1.490(12) . ?
O00D C01I 1.368(12) . ?
C00E C2 1.426(6) . ?
C00E C00L 1.388(6) . ?
C00E C010 1.511(6) . ?
C2 C00G 1.414(6) . ?
C00G C00H 1.380(6) . ?
C00G C00I 1.509(6) . ?
C00H C00K 1.381(6) . ?
C00I C012 1.525(6) . ?
C00I C018 1.518(6) . ?
C00J C1 1.406(6) . ?
C00J C00O 1.522(6) . ?
C00J C00V 1.393(5) . ?
C00K C00L 1.380(6) . ?
C1 C00R 1.426(5) . ?
C00N C00P 1.507(7) . ?
C00N C00R 1.515(6) . ?
C00N C01D 1.534(7) . ?
C00O C00Q 1.528(7) . ?
C00O C00Z 1.504(7) . ?
C00R C00X 1.391(5) . ?
C00T C013 1.498(6) . ?
C00U C00V 1.387(6) . ?
C00U C00X 1.373(6) . ?
C00Y C019 1.490(7) . ?
C010 C01A 1.518(7) . ?
C010 C01F 1.528(7) . ?
C016 C01G 1.473(7) . ?
C017 C01C 1.497(8) . ?
C01E C01I 1.365(8) . ?
C01H C01K 1.51(5) . ?
C01H C18 1.51(5) . ?
C01H O1 1.359(10) . ?
C01I O1 1.555(9) . ?
C01K O9 1.64(6) . ?
C01N C1A 1.558(16) . ?
C11 C0AA 1.35(2) . ?
C11 O8 1.416(16) . ?
O8 C3AA 1.41(2) . ?
O9 C3 1.39(3) . ?
C1AA C2AA 1.45(2) . ?
C3AA C3 1.52(2) . ?
